data_2202974
loop_
_publ_author_name
'Palusiak, Marcin'
'Grabowski, S\/lawomir J.'
'Epsztajn,  Jan'
'Kowalska, Justyna A.'

_publ_section_title
;
 8-Methoxy-4-(4-methoxyphenyl)isochroman-3-ol
;
_journal_issue 12
_journal_name_full 'Acta Crystallographica Section E'
_journal_page_first o2000
_journal_page_last o2002
_journal_paper_doi 10.1107/S1600536803026102
_journal_volume 59
_journal_year 2003
_chemical_formula_iupac 'C17 H18 O4'
_chemical_formula_moiety 'C17 H18 O4'
_chemical_formula_sum 'C17 H18 O4'
_chemical_formula_weight 286.31
_chemical_name_systematic
;
8-Methoxy-4-(4-methoxyphenyl)isochroman-3-ol
;
_space_group_IT_number 4
_symmetry_cell_setting monoclinic
_symmetry_space_group_name_Hall 'P 2yb'
_symmetry_space_group_name_H-M 'P 1 21 1'
_audit_creation_method 'WinGX routine CIF_UPDATE'
_cell_angle_alpha 90
_cell_angle_beta 106.018(15)
_cell_angle_gamma 90
_cell_formula_units_Z 2
_cell_length_a 10.5330(18)
_cell_length_b 5.145(3)
_cell_length_c 13.607(3)
_cell_measurement_reflns_used 45
_cell_measurement_temperature 293(2)
_cell_measurement_theta_max 57.40
_cell_measurement_theta_min 45.64
_cell_volume 708.8(5)
_computing_cell_refinement 'MSC/AFC Diffractometer Control Software'
_computing_data_collection
;MSC/AFC Diffractometer Control Software (Molecular Structure Corporation,
 1989)
;
_computing_data_reduction 'TEXSAN (Molecular Structure Corporation, 1989)'
_computing_molecular_graphics 'PLATON (Spek, 2003)'
_computing_publication_material 'PARST97 (Nardelli, 1996)'
_computing_structure_refinement 'SHELXL97 (Sheldrick, 1997)'
_computing_structure_solution 'SHELXS97 (Sheldrick, 1997)'
_diffrn_measured_fraction_theta_full 0.97
_diffrn_measured_fraction_theta_max 0.97
_diffrn_measurement_device_type 'Rigaku AFC-5S'
_diffrn_measurement_method \w
_diffrn_radiation_monochromator graphite
_diffrn_radiation_type CuK\a
_diffrn_radiation_wavelength 1.54178
_diffrn_reflns_av_R_equivalents 0.061
_diffrn_reflns_limit_h_max 12
_diffrn_reflns_limit_h_min -12
_diffrn_reflns_limit_k_max 6
_diffrn_reflns_limit_k_min -6
_diffrn_reflns_limit_l_max 16
_diffrn_reflns_limit_l_min -16
_diffrn_reflns_number 4913
_diffrn_reflns_theta_full 67.49
_diffrn_reflns_theta_max 67.49
_diffrn_reflns_theta_min 3.38
_diffrn_standards_decay_% <2
_diffrn_standards_interval_count 150
_diffrn_standards_number 3
_exptl_absorpt_coefficient_mu 0.778
_exptl_absorpt_correction_T_max 0.793
_exptl_absorpt_correction_T_min 0.750
_exptl_absorpt_correction_type '\y scan'
_exptl_absorpt_process_details '(North et al., 1968)'
_exptl_crystal_colour colourless
_exptl_crystal_density_diffrn 1.342
_exptl_crystal_density_meas ?
_exptl_crystal_density_method 'not measured'
_exptl_crystal_description prism
_exptl_crystal_F_000 304
_exptl_crystal_size_max 0.5
_exptl_crystal_size_mid 0.3
_exptl_crystal_size_min 0.3
_refine_diff_density_max 0.525
_refine_diff_density_min -0.243
_refine_ls_extinction_method none
_refine_ls_goodness_of_fit_ref 1.091
_refine_ls_hydrogen_treatment constr
_refine_ls_matrix_type full
_refine_ls_number_parameters 193
_refine_ls_number_reflns 1388
_refine_ls_number_restraints 1
_refine_ls_restrained_S_all 1.091
_refine_ls_R_factor_gt 0.069
_refine_ls_shift/su_max 0
_refine_ls_structure_factor_coef Fsqd
_refine_ls_weighting_details 'w = 1/[\s^2^(Fo^2^)+(0.153P)^2^] where P = (Fo^2^+2Fc^2^)/3'
_refine_ls_weighting_scheme calc
_refine_ls_wR_factor_ref 0.185
_reflns_number_gt 1262
_reflns_number_total 1388
_reflns_threshold_expression I>2\s(I)
_cod_data_source_file wn6195.cif
_cod_data_source_block I
_cod_depositor_comments
;
The following automatic conversions were performed:

'_exptl_crystal_density_meas' value 'not measured' was changed to '?'
- the value is perceived as not measured.

Automatic conversion script
Id: cif_fix_values 3008 2015-01-20 13:52:24Z robertas 
;
_cod_original_sg_symbol_H-M 'P 21'
_cod_database_code 2202974
_cod_database_fobs_code 2202974

loop_
_symmetry_equiv_pos_as_xyz
'x, y, z'
'-x, y+1/2, -z'

loop_
_atom_site_label
_atom_site_fract_x
_atom_site_fract_y
_atom_site_fract_z
_atom_site_U_iso_or_equiv
_atom_site_adp_type
_atom_site_calc_flag
_atom_site_refinement_flags
_atom_site_occupancy
_atom_site_disorder_assembly
_atom_site_disorder_group
_atom_site_type_symbol
O2 0.1709(2) -0.0865(6) 0.16822(19) 0.0420(7) Uani d . 1 . . O
O31 -0.0210(3) -0.0785(5) 0.04204(19) 0.0431(6) Uani d . 1 . . O
H31 -0.0095 -0.2219 0.0196 0.065 Uiso calc R 1 . . H
O8 0.3652(2) -0.0746(7) 0.4743(2) 0.0538(8) Uani d . 1 . . O
C3 0.0321(3) -0.0764(8) 0.1480(2) 0.0349(8) Uani d . 1 . . C
H3 0.0005 -0.2275 0.1783 0.042 Uiso calc R 1 . . H
C4 -0.0086(3) 0.1743(8) 0.1915(3) 0.0368(8) Uani d . 1 . . C
H4 0.0146 0.3199 0.1533 0.044 Uiso calc R 1 . . H
C6 0.1064(4) 0.4100(10) 0.4671(3) 0.0506(10) Uani d . 1 . . C
H6 0.0808 0.5311 0.5086 0.061 Uiso calc R 1 . . H
C10 0.0719(3) 0.2027(7) 0.3033(3) 0.0378(8) Uani d . 1 . . C
C9 0.1863(3) 0.0577(8) 0.3409(3) 0.0410(8) Uani d . 1 . . C
O44 -0.5596(3) 0.2056(8) 0.1545(3) 0.0630(10) Uani d . 1 . . O
C1 0.2349(3) -0.1223(10) 0.2735(3) 0.0471(10) Uani d . 1 . . C
H1A 0.3291 -0.0962 0.285 0.057 Uiso calc R 1 . . H
H1B 0.2214 -0.3 0.2922 0.057 Uiso calc R 1 . . H
C44 -0.4284(4) 0.2087(9) 0.1566(3) 0.0456(10) Uani d . 1 . . C
C8 0.2574(3) 0.0815(9) 0.4439(3) 0.0445(9) Uani d . 1 . . C
C5 0.0328(4) 0.3799(9) 0.3672(3) 0.0458(9) Uani d . 1 . . C
H5 -0.0434 0.4781 0.342 0.055 Uiso calc R 1 . . H
C80 0.4370(5) -0.0733(14) 0.5805(4) 0.0705(15) Uani d . 1 . . C
H80A 0.4782 0.0931 0.5982 0.106 Uiso calc R 1 . . H
H80B 0.5036 -0.2062 0.5932 0.106 Uiso calc R 1 . . H
H80C 0.3774 -0.106 0.6212 0.106 Uiso calc R 1 . . H
C41 -0.1573(3) 0.1843(7) 0.1770(3) 0.0374(8) Uani d . 1 . . C
C45 -0.3523(4) 0.0236(10) 0.2173(3) 0.0491(10) Uani d . 1 . . C
H45 -0.3915 -0.0967 0.2508 0.059 Uiso calc R 1 . . H
C46 -0.2172(4) 0.0132(10) 0.2295(3) 0.0466(10) Uani d . 1 . . C
H46 -0.1662 -0.1096 0.2732 0.056 Uiso calc R 1 . . H
C42 -0.2355(4) 0.3688(10) 0.1138(3) 0.0475(10) Uani d . 1 . . C
H42 -0.1968 0.4837 0.0779 0.057 Uiso calc R 1 . . H
C440 -0.6421(4) 0.4063(12) 0.1003(4) 0.0643(13) Uani d . 1 . . C
H44A -0.604 0.5721 0.124 0.096 Uiso calc R 1 . . H
H44B -0.7278 0.3932 0.1117 0.096 Uiso calc R 1 . . H
H44C -0.6503 0.3894 0.0285 0.096 Uiso calc R 1 . . H
C43 -0.3715(4) 0.3857(9) 0.1029(3) 0.0484(10) Uani d . 1 . . C
H43 -0.4228 0.5115 0.0611 0.058 Uiso calc R 1 . . H
C7 0.2192(4) 0.2600(11) 0.5066(3) 0.0526(10) Uani d . 1 . . C
H7 0.2685 0.2795 0.5743 0.063 Uiso calc R 1 . . H

loop_
_atom_site_aniso_label
_atom_site_aniso_U_11
_atom_site_aniso_U_22
_atom_site_aniso_U_33
_atom_site_aniso_U_12
_atom_site_aniso_U_13
_atom_site_aniso_U_23
O2 0.0341(11) 0.0524(17) 0.0417(13) 0.0011(12) 0.0144(9) -0.0032(12)
O31 0.0476(13) 0.0462(15) 0.0341(12) 0.0033(13) 0.0091(10) -0.0031(11)
O8 0.0424(13) 0.069(2) 0.0441(15) 0.0065(14) 0.0014(11) -0.0049(14)
C3 0.0325(15) 0.0373(19) 0.0342(16) 0.0038(15) 0.0082(12) 0.0000(15)
C4 0.0348(16) 0.041(2) 0.0347(16) -0.0014(15) 0.0091(12) 0.0027(15)
C6 0.056(2) 0.050(2) 0.047(2) 0.005(2) 0.0165(17) -0.0135(19)
C10 0.0334(15) 0.040(2) 0.0398(19) -0.0037(15) 0.0101(14) 0.0000(15)
C9 0.0354(15) 0.045(2) 0.0451(19) -0.0017(15) 0.0147(14) -0.0005(16)
O44 0.0343(13) 0.079(2) 0.078(2) 0.0041(16) 0.0183(13) 0.0128(19)
C1 0.0337(16) 0.063(3) 0.0428(19) 0.0062(18) 0.0078(14) -0.0046(19)
C44 0.0343(16) 0.051(2) 0.052(2) 0.0023(17) 0.0129(15) -0.0011(18)
C8 0.0334(16) 0.052(2) 0.047(2) -0.0006(18) 0.0100(14) 0.0003(18)
C5 0.0440(17) 0.049(2) 0.046(2) 0.0054(18) 0.0160(15) -0.0009(18)
C80 0.058(2) 0.096(4) 0.048(2) 0.014(3) -0.001(2) 0.001(3)
C41 0.0350(16) 0.040(2) 0.0362(16) 0.0027(16) 0.0091(13) -0.0012(15)
C45 0.0425(19) 0.057(3) 0.052(2) -0.0013(18) 0.0193(17) 0.0074(19)
C46 0.0383(17) 0.054(2) 0.049(2) 0.0053(17) 0.0147(15) 0.0079(18)
C42 0.0373(16) 0.058(3) 0.0465(19) -0.0033(18) 0.0107(14) 0.0107(19)
C440 0.0359(17) 0.072(3) 0.083(3) 0.010(2) 0.0124(19) 0.004(3)
C43 0.0368(17) 0.051(2) 0.052(2) 0.0057(17) 0.0045(15) 0.0107(19)
C7 0.051(2) 0.065(3) 0.0384(19) -0.001(2) 0.0078(16) -0.0112(19)

loop_
_atom_type_symbol
_atom_type_description
_atom_type_scat_dispersion_real
_atom_type_scat_dispersion_imag
_atom_type_scat_source
C C 0.0181 0 'International Tables Vol C Tables 4.2.6.8 and 6.1.1.4'
H H 0 0 'International Tables Vol C Tables 4.2.6.8 and 6.1.1.4'
O O 0.0492 0 'International Tables Vol C Tables 4.2.6.8 and 6.1.1.4'

loop_
_geom_angle_atom_site_label_1
_geom_angle_atom_site_label_2
_geom_angle_atom_site_label_3
_geom_angle
_geom_angle_publ_flag
C3 O2 C1 112.3(2) yes
C3 O31 H31 109.5 yes
C8 O8 C80 117.9(3) yes
O31 C3 O2 107.4(3) yes
O31 C3 C4 109.3(3) yes
O2 C3 C4 109.9(3) yes
O31 C3 H3 110 no
O2 C3 H3 110 no
C4 C3 H3 110 no
C41 C4 C3 111.5(3) no
C41 C4 C10 113.1(3) no
C3 C4 C10 109.1(3) no
C41 C4 H4 107.6 no
C3 C4 H4 107.6 no
C10 C4 H4 107.6 no
C5 C6 C7 120.4(4) no
C5 C6 H6 119.8 no
C7 C6 H6 119.8 no
C9 C10 C5 119.7(3) no
C9 C10 C4 120.1(3) no
C5 C10 C4 120.2(3) no
C10 C9 C8 119.4(3) no
C10 C9 C1 121.2(3) no
C8 C9 C1 119.4(3) no
C44 O44 C440 118.1(4) yes
O2 C1 C9 113.2(3) no
O2 C1 H1A 108.9 no
C9 C1 H1A 108.9 no
O2 C1 H1B 108.9 no
C9 C1 H1B 108.9 no
H1A C1 H1B 107.8 no
C45 C44 O44 115.1(4) yes
C45 C44 C43 120.3(3) no
O44 C44 C43 124.6(4) yes
O8 C8 C7 124.4(4) yes
O8 C8 C9 115.0(3) yes
C7 C8 C9 120.6(4) no
C6 C5 C10 120.4(4) no
C6 C5 H5 119.8 no
C10 C5 H5 119.8 no
O8 C80 H80A 109.5 no
O8 C80 H80B 109.5 no
H80A C80 H80B 109.5 no
O8 C80 H80C 109.5 no
H80A C80 H80C 109.5 no
H80B C80 H80C 109.5 no
C42 C41 C46 118.4(3) no
C42 C41 C4 121.0(3) no
C46 C41 C4 120.5(3) no
C44 C45 C46 120.7(4) no
C44 C45 H45 119.7 no
C46 C45 H45 119.7 no
C45 C46 C41 120.7(4) no
C45 C46 H46 119.7 no
C41 C46 H46 119.7 no
C41 C42 C43 121.4(4) no
C41 C42 H42 119.3 no
C43 C42 H42 119.3 no
O44 C440 H44A 109.5 no
O44 C440 H44B 109.5 no
H44A C440 H44B 109.5 no
O44 C440 H44C 109.5 no
H44A C440 H44C 109.5 no
H44B C440 H44C 109.5 no
C42 C43 C44 118.4(4) no
C42 C43 H43 120.8 no
C44 C43 H43 120.8 no
C8 C7 C6 119.4(4) no
C8 C7 H7 120.3 no
C6 C7 H7 120.3 no

loop_
_geom_bond_atom_site_label_1
_geom_bond_atom_site_label_2
_geom_bond_site_symmetry_2
_geom_bond_distance
_geom_bond_publ_flag
O2 C3 . 1.413(4) yes
O2 C1 . 1.417(4) yes
O31 C3 . 1.396(4) yes
O31 H31 . 0.82 no
O8 C8 . 1.359(5) yes
O8 C80 . 1.435(5) yes
C3 C4 . 1.528(5) no
C3 H3 . 0.98 no
C4 C41 . 1.525(4) no
C4 C10 . 1.531(5) no
C4 H4 . 0.98 no
C6 C5 . 1.376(5) no
C6 C7 . 1.394(6) no
C6 H6 . 0.93 no
C10 C9 . 1.389(5) no
C10 C5 . 1.398(5) no
C9 C8 . 1.400(5) no
C9 C1 . 1.489(6) no
O44 C44 . 1.374(4) yes
O44 C440 . 1.418(6) yes
C1 H1A . 0.97 no
C1 H1B . 0.97 no
C44 C45 . 1.366(6) no
C44 C43 . 1.402(6) no
C8 C7 . 1.386(6) no
C5 H5 . 0.93 no
C80 H80A . 0.96 no
C80 H80B . 0.96 no
C80 H80C . 0.96 no
C41 C42 . 1.389(6) no
C41 C46 . 1.389(6) no
C45 C46 . 1.388(5) no
C45 H45 . 0.93 no
C46 H46 . 0.93 no
C42 C43 . 1.402(5) no
C42 H42 . 0.93 no
C440 H44A . 0.96 no
C440 H44B . 0.96 no
C440 H44C . 0.96 no
C43 H43 . 0.93 no
C7 H7 . 0.93 no

loop_
_geom_hbond_atom_site_label_D
_geom_hbond_atom_site_label_H
_geom_hbond_atom_site_label_A
_geom_hbond_site_symmetry_A
_geom_hbond_distance_DH
_geom_hbond_distance_HA
_geom_hbond_distance_DA
_geom_hbond_angle_DHA
_geom_hbond_publ_flag
O31 H31 O31 2_545 0.82 2.08 2.899(4) 178 yes

loop_
_geom_torsion_atom_site_label_1
_geom_torsion_atom_site_label_2
_geom_torsion_atom_site_label_3
_geom_torsion_atom_site_label_4
_geom_torsion
_geom_torsion_publ_flag
C1 O2 C3 O31 -171.7(3) yes
C1 O2 C3 C4 69.5(4) yes
O31 C3 C4 C41 65.9(4) yes
O2 C3 C4 C41 -176.4(3) no
O31 C3 C4 C10 -168.4(3) yes
O2 C3 C4 C10 -50.8(4) no
C41 C4 C10 C9 141.7(4) no
C3 C4 C10 C9 17.0(4) no
C41 C4 C10 C5 -40.1(5) no
C3 C4 C10 C5 -164.8(3) no
C5 C10 C9 C8 3.2(5) no
C4 C10 C9 C8 -178.6(3) no
C5 C10 C9 C1 -176.6(4) no
C4 C10 C9 C1 1.6(6) yes
C3 O2 C1 C9 -48.4(4) no
C10 C9 C1 O2 12.6(5) no
C8 C9 C1 O2 -167.3(3) no
C440 O44 C44 C45 174.6(4) yes
C440 O44 C44 C43 -4.8(6) yes
C80 O8 C8 C7 6.4(6) yes
C80 O8 C8 C9 -175.7(4) yes
C10 C9 C8 O8 177.9(4) yes
C1 C9 C8 O8 -2.3(6) yes
C10 C9 C8 C7 -4.1(6) no
C1 C9 C8 C7 175.7(4) no
C7 C6 C5 C10 -1.5(7) no
C9 C10 C5 C6 -0.4(6) no
C4 C10 C5 C6 -178.7(4) no
C3 C4 C41 C42 -114.4(4) no
C10 C4 C41 C42 122.2(4) no
C3 C4 C41 C46 67.5(4) no
C10 C4 C41 C46 -55.9(5) no
O44 C44 C45 C46 -177.2(4) no
C43 C44 C45 C46 2.2(7) no
C44 C45 C46 C41 -2.6(7) no
C42 C41 C46 C45 1.2(6) no
C4 C41 C46 C45 179.3(4) no
C46 C41 C42 C43 0.5(6) no
C4 C41 C42 C43 -177.6(4) no
C41 C42 C43 C44 -0.9(7) no
C45 C44 C43 C42 -0.5(6) no
O44 C44 C43 C42 178.9(4) yes
O8 C8 C7 C6 -180.0(5) yes
C9 C8 C7 C6 2.2(7) no
C5 C6 C7 C8 0.6(7) no

loop_
_cod_related_entry_id
_cod_related_entry_database
_cod_related_entry_code
1 ChemSpider 21174575
